data_2312712
loop_
_publ_author_name
'Kanthapazham, Rajakumar'
'Osipov, Artyom A.'
'Zherebtsov, Dmitry A.'
'Efremov, Andrey N.'
'Nayfert, Sergey A.'
'Adonin, Sergey A.'
'Spiridonova, Dar'ya V.'
'Atapin, Sergey V.'

_publ_section_title
;
 Structures of hexamethyl-[1,1'-biphenyl]-4,4'-diammonium salts.
;
_journal_coeditor_code AW5097
_journal_issue 6
_journal_name_full 'Acta crystallographica Section B, Structural science, crystal engineering and materials'
_journal_page_first 751
_journal_page_last 759
_journal_paper_doi 10.1107/S2052520624009818
_journal_volume 80
_journal_year 2024
_chemical_formula_moiety 'C4 H4 O4, 6(H2 O), C18 H26 N2'
_chemical_formula_sum 'C22 H42 N2 O10'
_chemical_formula_weight 494.57
_space_group_crystal_system orthorhombic
_space_group_IT_number 60
_space_group_name_Hall '-P 2n 2ab'
_space_group_name_H-M_alt 'P b c n'
_atom_sites_solution_hydrogens mixed
_atom_sites_solution_primary dual
_audit_creation_date 2024-01-22
_audit_creation_method
;
Olex2 1.5
(compiled 2023.03.06 svn.rbb2c1857 for OlexSys, GUI svn.r6748)
;
_cell_angle_alpha 90
_cell_angle_beta 90
_cell_angle_gamma 90
_cell_formula_units_Z 4
_cell_length_a 25.1134(3)
_cell_length_b 8.38700(10)
_cell_length_c 11.8570(2)
_cell_measurement_reflns_used 12259
_cell_measurement_temperature 100.01(10)
_cell_measurement_theta_max 78.9090
_cell_measurement_theta_min 3.5400
_cell_volume 2497.39(6)
_computing_cell_refinement 'CrysAlisPro 1.171.41.103a (Rigaku OD, 2021)'
_computing_data_collection 'CrysAlisPro 1.171.41.103a (Rigaku OD, 2021)'
_computing_data_reduction 'CrysAlisPro 1.171.41.103a (Rigaku OD, 2021)'
_computing_molecular_graphics 'Olex2 1.5 (Dolomanov et al., 2009)'
_computing_publication_material 'Olex2 1.5 (Dolomanov et al., 2009)'
_computing_structure_refinement 'SHELXL 2018/3 (Sheldrick, 2015)'
_computing_structure_solution 'SHELXT 2018/2 (Sheldrick, 2018)'
_diffrn_ambient_environment N~2~
_diffrn_ambient_temperature 100.01(10)
_diffrn_detector 'Hybrid Pixel Array Detector'
_diffrn_detector_area_resol_mean 10.0000
_diffrn_detector_type HyPix
_diffrn_measured_fraction_theta_full 1.000
_diffrn_measured_fraction_theta_max 1.000
_diffrn_measurement_details
;
List of Runs (angles in degrees, time in seconds):

  # Type    Start    End  Width  t~exp~   \w     \q     \k     \f   Frames
--------------------------------------------------------------------------
  1  \w    -66.00  14.00   0.50    0.25    --  -47.51  67.00 116.00  160
  2  \w    -84.00 -33.00   0.50    1.00    -- -106.00  71.00 -13.00  102
  3  \w     45.00 131.00   0.50    1.00    --  113.25 -84.00 106.00  172
  4  \w    103.00 170.00   0.50    1.00    --  113.25  67.00 116.00  134
  5  \w     76.00 102.00   0.50    0.25    --   47.51 125.00  90.00   52
  6  \w     90.00 115.00   0.50    0.25    --   47.51 125.00  30.00   50
  7  \w     74.00 120.00   0.50    0.25    --   47.51 125.00  60.00   92
  8  \w    -59.00 -33.00   0.50    1.00    -- -106.00  61.00  60.00   52
  9  \w    -71.00 -41.00   0.50    1.00    -- -106.00  61.00-150.00   60
 10  \w    -71.00 -45.00   0.50    1.00    -- -106.00  61.00-180.00   52
 11  \w    -66.00 -33.00   0.50    1.00    -- -106.00  61.00 150.00   66
 12  \w    -71.00 -46.00   0.50    1.00    -- -106.00  61.00 -60.00   50
 13  \w     60.00 106.00   0.50    1.00    --  113.25 -77.00-150.00   92
 14  \w     45.00  71.00   0.50    1.00    --  113.25 -61.00 120.00   52
 15  \w     42.00  67.00   0.50    1.00    --  113.25 -61.00   0.00   50
 16  \w     44.00  69.00   0.50    1.00    --  113.25 -61.00 -90.00   50
 17  \w     42.00  67.00   0.50    1.00    --  113.25 -61.00-120.00   50
 18  \w   -172.00-146.00   0.50    1.00    -- -106.00 -84.00 106.00   52
 19  \w   -107.00 -81.00   0.50    0.25    --  -47.51-125.00  90.00   52
 20  \w    -22.00  23.00   0.50    0.25    --  -47.51  19.00-120.00   90
 21  \w    -21.00   5.00   0.50    0.25    --   47.51 -19.00 -60.00   52
 22  \w   -135.00-106.00   0.50    1.00    -- -106.00 -30.00 -90.00   58
 23  \w   -177.00-146.00   0.50    1.00    -- -106.00 -30.00 -90.00   62
 24  \w   -104.00 -78.00   0.50    1.00    -- -106.00  77.00  60.00   52
 25  \w   -128.00 -88.00   0.50    1.00    -- -106.00 -84.00 106.00   80
 26  \w    -62.00 -33.00   0.50    1.00    -- -106.00  77.00  60.00   58
 27  \w     42.00  67.00   0.50    1.00    --  113.25 -61.00  60.00   50
 28  \w     45.00  71.00   0.50    1.00    --  113.25 -61.00  30.00   52
 29  \w    108.00 144.00   0.50    1.00    --  113.25  30.00-180.00   72
 30  \w     71.00 102.00   0.50    1.00    --  113.25-125.00   0.00   62
 31  \w     46.00  72.00   0.50    1.00    --  113.25-125.00-120.00   52
 32  \w     42.00  68.00   0.50    1.00    --  113.25 -61.00 -60.00   52
 33  \w     42.00  84.00   0.50    1.00    --  113.25 -77.00-180.00   84
 34  \w    147.00 173.00   0.50    1.00    --  113.25  30.00-180.00   52
;
_diffrn_measurement_device 'four-circle diffractometer'
_diffrn_measurement_device_type 'XtaLAB Synergy, Single source at home/near, HyPix'
_diffrn_measurement_method '\w scans'
_diffrn_orient_matrix_type 'CrysAlisPro convention (1999,Acta A55,543-557)'
_diffrn_orient_matrix_UB_11 -0.0090104000
_diffrn_orient_matrix_UB_12 -0.0907494000
_diffrn_orient_matrix_UB_13 0.1113828000
_diffrn_orient_matrix_UB_21 0.0479029000
_diffrn_orient_matrix_UB_22 -0.1083737000
_diffrn_orient_matrix_UB_23 -0.0267510000
_diffrn_orient_matrix_UB_31 0.0372277000
_diffrn_orient_matrix_UB_32 0.1173378000
_diffrn_orient_matrix_UB_33 0.0613299000
_diffrn_radiation_monochromator mirror
_diffrn_radiation_probe x-ray
_diffrn_radiation_type 'Cu K\a'
_diffrn_radiation_wavelength 1.54184
_diffrn_reflns_av_R_equivalents 0.0374
_diffrn_reflns_av_unetI/netI 0.0253
_diffrn_reflns_Laue_measured_fraction_full 1.000
_diffrn_reflns_Laue_measured_fraction_max 1.000
_diffrn_reflns_limit_h_max 30
_diffrn_reflns_limit_h_min -30
_diffrn_reflns_limit_k_max 10
_diffrn_reflns_limit_k_min -8
_diffrn_reflns_limit_l_max 14
_diffrn_reflns_limit_l_min -10
_diffrn_reflns_number 17634
_diffrn_reflns_point_group_measured_fraction_full 1.000
_diffrn_reflns_point_group_measured_fraction_max 1.000
_diffrn_reflns_theta_full 67.684
_diffrn_reflns_theta_max 69.993
_diffrn_reflns_theta_min 3.520
_diffrn_source 'micro-focus sealed X-ray tube'
_diffrn_source_type 'PhotonJet (Cu) X-ray Source'
_exptl_absorpt_coefficient_mu 0.864
_exptl_absorpt_correction_T_max 1.00000
_exptl_absorpt_correction_T_min 0.75142
_exptl_absorpt_correction_type multi-scan
_exptl_absorpt_process_details
;
CrysAlisPro 1.171.41.103a (Rigaku Oxford Diffraction, 2021)
Empirical absorption correction using spherical harmonics,
implemented in SCALE3 ABSPACK scaling algorithm.
;
_exptl_crystal_colour colourless
_exptl_crystal_colour_primary colourless
_exptl_crystal_density_diffrn 1.315
_exptl_crystal_description prism
_exptl_crystal_F_000 1072
_exptl_crystal_size_max 0.14
_exptl_crystal_size_mid 0.08
_exptl_crystal_size_min 0.06
_refine_diff_density_max 0.646
_refine_diff_density_min -0.524
_refine_diff_density_rms 0.059
_refine_ls_extinction_method none
_refine_ls_goodness_of_fit_ref 1.094
_refine_ls_hydrogen_treatment constr
_refine_ls_matrix_type full
_refine_ls_number_parameters 166
_refine_ls_number_reflns 2369
_refine_ls_number_restraints 0
_refine_ls_restrained_S_all 1.094
_refine_ls_R_factor_all 0.0524
_refine_ls_R_factor_gt 0.0495
_refine_ls_shift/su_max 0.001
_refine_ls_shift/su_mean 0.000
_refine_ls_structure_factor_coef Fsqd
_refine_ls_weighting_details 'w=1/[\s^2^(Fo^2^)+(0.0722P)^2^+2.1081P] where P=(Fo^2^+2Fc^2^)/3'
_refine_ls_weighting_scheme calc
_refine_ls_wR_factor_gt 0.1375
_refine_ls_wR_factor_ref 0.1407
_reflns_Friedel_coverage 0.000
_reflns_number_gt 2191
_reflns_number_total 2369
_reflns_threshold_expression 'I > 2\s(I)'
_cod_data_source_file aw5097sup1.cif
_cod_data_source_block hmb_yant
_cod_depositor_comments 'Adding full bibliography for 2312709--2312717.cif.'
_cod_database_code 2312712
_cod_database_fobs_code 2312712
_shelx_shelxl_version_number 2018/3
_chemical_oxdiff_formula 'C22 H30 N2 O4'
_shelx_space_group_comment
;
The symmetry employed for this shelxl refinement is uniquely defined
by the following loop, which should always be used as a source of
symmetry information in preference to the above space-group names.
They are only intended as comments.
;
_shelx_estimated_absorpt_t_max 0.950
_shelx_estimated_absorpt_t_min 0.889
_olex2_refinement_description
;
1. Fixed Uiso
 At 1.2 times of:
  All C(H) groups, All C(H,H) groups
 At 1.5 times of:
  All C(H,H,H) groups, All O(H,H) groups
2.a Free rotating group:
 O5(H5A,H5B), O4(H4A,H4B), O6(H6A,H6B)
2.b Secondary CH2 refined with riding coordinates:
 C11(H11A,H11B)
2.c Aromatic/amide H refined with riding coordinates:
 C2(H2), C6(H6), C5(H5), C3(H3)
2.d Idealised Me refined as rotating group:
 C9(H9A,H9B,H9C), C7(H7A,H7B,H7C), C8(H8A,H8B,H8C)
;
_olex2_submission_special_instructions 'No special instructions were received'
_oxdiff_exptl_absorpt_empirical_details
;
Empirical correction (ABSPACK) includes:
- Absorption correction using spherical harmonics
- Frame scaling
;
_oxdiff_exptl_absorpt_empirical_full_max 1.475
_oxdiff_exptl_absorpt_empirical_full_min 0.674

loop_
_space_group_symop_operation_xyz
'x, y, z'
'-x+1/2, -y+1/2, z+1/2'
'-x, y, -z+1/2'
'x+1/2, -y+1/2, -z'
'-x, -y, -z'
'x-1/2, y-1/2, -z-1/2'
'x, -y, z-1/2'
'-x-1/2, y-1/2, z'

loop_
_atom_site_label
_atom_site_type_symbol
_atom_site_fract_x
_atom_site_fract_y
_atom_site_fract_z
_atom_site_U_iso_or_equiv
_atom_site_adp_type
_atom_site_occupancy
_atom_site_site_symmetry_order
_atom_site_calc_flag
_atom_site_refinement_flags_posn
_atom_site_refinement_flags_adp
_atom_site_refinement_flags_occupancy
_atom_site_disorder_assembly
_atom_site_disorder_group
O1 O 0.61401(5) 0.60196(14) 0.53685(10) 0.0208(3) Uani 1 1 d . . . . .
O2 O 0.56968(5) 0.42479(14) 0.64189(10) 0.0205(3) Uani 1 1 d . . . . .
O5 O 0.85561(5) 0.86998(17) 0.81229(11) 0.0276(3) Uani 1 1 d G . . . .
H5A H 0.870354 0.882650 0.878087 0.041 Uiso 1 1 d G U . . .
H5B H 0.880875 0.891800 0.764357 0.041 Uiso 1 1 d G U . . .
N1 N 0.65490(6) 0.08612(16) 0.51783(13) 0.0198(3) Uani 1 1 d . . . . .
O4 O 0.74950(7) 0.8799(2) 0.77437(14) 0.0438(4) Uani 1 1 d G . . . .
H4A H 0.735825 0.797349 0.740789 0.066 Uiso 1 1 d G U . . .
H4B H 0.782140 0.851977 0.789285 0.066 Uiso 1 1 d G U . . .
C10 C 0.57240(6) 0.52275(19) 0.56301(13) 0.0160(4) Uani 1 1 d . . . . .
C11 C 0.52308(6) 0.55743(19) 0.49130(14) 0.0168(4) Uani 1 1 d . . . . .
H11A H 0.510628 0.666784 0.508395 0.020 Uiso 1 1 calc R U . . .
H11B H 0.533491 0.554837 0.410783 0.020 Uiso 1 1 calc R U . . .
C1 C 0.60913(6) 0.09141(19) 0.43664(14) 0.0176(4) Uani 1 1 d . . . . .
C9 C 0.68579(7) 0.2395(2) 0.51961(16) 0.0239(4) Uani 1 1 d . . . . .
H9A H 0.699226 0.262477 0.443730 0.036 Uiso 1 1 calc R U . . .
H9B H 0.715806 0.229564 0.571955 0.036 Uiso 1 1 calc R U . . .
H9C H 0.662491 0.326487 0.544294 0.036 Uiso 1 1 calc R U . . .
C7 C 0.63389(8) 0.0566(2) 0.63521(16) 0.0280(4) Uani 1 1 d . . . . .
H7A H 0.607844 0.139213 0.654554 0.042 Uiso 1 1 calc R U . . .
H7B H 0.663421 0.059729 0.689184 0.042 Uiso 1 1 calc R U . . .
H7C H 0.616751 -0.048291 0.638119 0.042 Uiso 1 1 calc R U . . .
C8 C 0.69239(7) -0.0475(2) 0.48708(19) 0.0288(4) Uani 1 1 d . . . . .
H8A H 0.673059 -0.148957 0.488004 0.043 Uiso 1 1 calc R U . . .
H8B H 0.721613 -0.051518 0.541772 0.043 Uiso 1 1 calc R U . . .
H8C H 0.706854 -0.028701 0.411468 0.043 Uiso 1 1 calc R U . . .
C4 C 0.52282(6) 0.09226(19) 0.28961(14) 0.0176(4) Uani 1 1 d . . . . .
C2 C 0.59834(7) 0.22694(19) 0.37410(14) 0.0190(4) Uani 1 1 d . . . . .
H2 H 0.620298 0.318683 0.380753 0.023 Uiso 1 1 calc R U . . .
C6 C 0.57759(7) -0.04414(19) 0.42718(15) 0.0187(4) Uani 1 1 d . . . . .
H6 H 0.585283 -0.136318 0.470803 0.022 Uiso 1 1 calc R U . . .
C5 C 0.53478(7) -0.04327(19) 0.35335(14) 0.0186(4) Uani 1 1 d . . . . .
H5 H 0.513308 -0.135948 0.345994 0.022 Uiso 1 1 calc R U . . .
C3 C 0.55489(7) 0.22692(19) 0.30138(14) 0.0195(4) Uani 1 1 d . . . . .
H3 H 0.546946 0.320109 0.259059 0.023 Uiso 1 1 calc R U . . .
O6 O 0.70439(6) 0.6366(2) 0.66011(16) 0.0502(5) Uani 1 1 d G . . . .
H6A H 0.673933 0.624782 0.626070 0.075 Uiso 1 1 d G U . . .
H6B H 0.708854 0.548069 0.697107 0.075 Uiso 1 1 d G U . . .

loop_
_atom_site_aniso_label
_atom_site_aniso_U_11
_atom_site_aniso_U_22
_atom_site_aniso_U_33
_atom_site_aniso_U_23
_atom_site_aniso_U_13
_atom_site_aniso_U_12
O1 0.0166(6) 0.0219(6) 0.0239(6) 0.0023(5) -0.0025(5) -0.0030(5)
O2 0.0197(6) 0.0210(6) 0.0207(6) 0.0042(5) -0.0023(5) 0.0007(5)
O5 0.0204(6) 0.0399(8) 0.0224(6) 0.0003(6) 0.0008(5) -0.0066(5)
N1 0.0176(7) 0.0152(7) 0.0266(8) -0.0031(6) -0.0022(6) 0.0003(5)
O4 0.0359(8) 0.0551(10) 0.0405(9) -0.0092(8) -0.0009(7) 0.0071(7)
C10 0.0164(8) 0.0136(8) 0.0181(8) -0.0025(6) -0.0001(6) 0.0021(6)
C11 0.0149(8) 0.0145(7) 0.0209(8) 0.0026(6) -0.0010(6) 0.0005(6)
C1 0.0168(8) 0.0172(8) 0.0189(8) -0.0026(6) 0.0007(6) 0.0003(6)
C9 0.0200(8) 0.0186(8) 0.0333(10) -0.0058(7) -0.0035(7) -0.0034(7)
C7 0.0308(10) 0.0302(10) 0.0230(9) 0.0026(8) -0.0057(7) -0.0022(8)
C8 0.0213(9) 0.0208(9) 0.0442(11) -0.0080(8) -0.0041(8) 0.0047(7)
C4 0.0207(8) 0.0154(8) 0.0167(8) -0.0012(6) 0.0020(7) 0.0010(6)
C2 0.0224(8) 0.0139(8) 0.0207(8) -0.0024(6) 0.0026(6) -0.0034(6)
C6 0.0201(8) 0.0132(8) 0.0227(8) 0.0010(6) 0.0001(7) 0.0007(6)
C5 0.0192(8) 0.0135(8) 0.0230(8) 0.0003(6) 0.0000(6) -0.0020(6)
C3 0.0274(9) 0.0140(8) 0.0171(8) 0.0007(6) 0.0008(7) -0.0007(6)
O6 0.0289(8) 0.0648(12) 0.0570(11) 0.0139(9) -0.0165(7) -0.0117(8)

loop_
_atom_type_symbol
_atom_type_description
_atom_type_scat_dispersion_real
_atom_type_scat_dispersion_imag
_atom_type_scat_source
C C 0.0181 0.0091 'International Tables Vol C Tables 4.2.6.8 and 6.1.1.4'
H H 0.0000 0.0000 'International Tables Vol C Tables 4.2.6.8 and 6.1.1.4'
N N 0.0311 0.0180 'International Tables Vol C Tables 4.2.6.8 and 6.1.1.4'
O O 0.0492 0.0322 'International Tables Vol C Tables 4.2.6.8 and 6.1.1.4'

loop_
_geom_angle_atom_site_label_1
_geom_angle_atom_site_label_2
_geom_angle_atom_site_label_3
_geom_angle
_geom_angle_site_symmetry_1
_geom_angle_site_symmetry_3
_geom_angle_publ_flag
H5A O5 H5B 104.4 . . ?
C1 N1 C9 112.30(13) . . ?
C1 N1 C7 109.20(13) . . ?
C1 N1 C8 110.19(13) . . ?
C9 N1 C7 107.95(14) . . ?
C9 N1 C8 108.49(13) . . ?
C8 N1 C7 108.63(15) . . ?
H4A O4 H4B 104.5 . . ?
O1 C10 C11 115.38(14) . . ?
O2 C10 O1 124.75(14) . . ?
O2 C10 C11 119.86(14) . . ?
C10 C11 H11A 108.5 . . ?
C10 C11 H11B 108.5 . . ?
C11 C11 C10 114.90(17) 5_666 . ?
C11 C11 H11A 108.5 5_666 . ?
C11 C11 H11B 108.5 5_666 . ?
H11A C11 H11B 107.5 . . ?
C2 C1 N1 121.21(14) . . ?
C2 C1 C6 121.13(15) . . ?
C6 C1 N1 117.66(14) . . ?
N1 C9 H9A 109.5 . . ?
N1 C9 H9B 109.5 . . ?
N1 C9 H9C 109.5 . . ?
H9A C9 H9B 109.5 . . ?
H9A C9 H9C 109.5 . . ?
H9B C9 H9C 109.5 . . ?
N1 C7 H7A 109.5 . . ?
N1 C7 H7B 109.5 . . ?
N1 C7 H7C 109.5 . . ?
H7A C7 H7B 109.5 . . ?
H7A C7 H7C 109.5 . . ?
H7B C7 H7C 109.5 . . ?
N1 C8 H8A 109.5 . . ?
N1 C8 H8B 109.5 . . ?
N1 C8 H8C 109.5 . . ?
H8A C8 H8B 109.5 . . ?
H8A C8 H8C 109.5 . . ?
H8B C8 H8C 109.5 . . ?
C5 C4 C4 120.59(11) . 3_655 ?
C3 C4 C4 120.68(11) . 3_655 ?
C3 C4 C5 118.72(15) . . ?
C1 C2 H2 120.5 . . ?
C1 C2 C3 119.06(15) . . ?
C3 C2 H2 120.5 . . ?
C1 C6 H6 120.4 . . ?
C5 C6 C1 119.24(15) . . ?
C5 C6 H6 120.4 . . ?
C4 C5 H5 119.6 . . ?
C6 C5 C4 120.82(15) . . ?
C6 C5 H5 119.6 . . ?
C4 C3 H3 119.5 . . ?
C2 C3 C4 121.02(15) . . ?
C2 C3 H3 119.5 . . ?
H6A O6 H6B 104.5 . . ?

loop_
_geom_bond_atom_site_label_1
_geom_bond_atom_site_label_2
_geom_bond_distance
_geom_bond_site_symmetry_2
_geom_bond_publ_flag
O1 C10 1.277(2) . ?
O2 C10 1.247(2) . ?
O5 H5A 0.8700 . ?
O5 H5B 0.8712 . ?
N1 C1 1.500(2) . ?
N1 C9 1.502(2) . ?
N1 C7 1.509(2) . ?
N1 C8 1.508(2) . ?
O4 H4A 0.8697 . ?
O4 H4B 0.8707 . ?
C10 C11 1.530(2) . ?
C11 C11 1.521(3) 5_666 ?
C11 H11A 0.9900 . ?
C11 H11B 0.9900 . ?
C1 C2 1.384(2) . ?
C1 C6 1.390(2) . ?
C9 H9A 0.9800 . ?
C9 H9B 0.9800 . ?
C9 H9C 0.9800 . ?
C7 H7A 0.9800 . ?
C7 H7B 0.9800 . ?
C7 H7C 0.9800 . ?
C8 H8A 0.9800 . ?
C8 H8B 0.9800 . ?
C8 H8C 0.9800 . ?
C4 C4 1.482(3) 3_655 ?
C4 C5 1.398(2) . ?
C4 C3 1.394(2) . ?
C2 H2 0.9500 . ?
C2 C3 1.391(2) . ?
C6 H6 0.9500 . ?
C6 C5 1.386(2) . ?
C5 H5 0.9500 . ?
C3 H3 0.9500 . ?
O6 H6A 0.8704 . ?
O6 H6B 0.8700 . ?

loop_
_geom_torsion_atom_site_label_1
_geom_torsion_atom_site_label_2
_geom_torsion_atom_site_label_3
_geom_torsion_atom_site_label_4
_geom_torsion
_geom_torsion_site_symmetry_1
_geom_torsion_site_symmetry_2
_geom_torsion_site_symmetry_3
_geom_torsion_site_symmetry_4
_geom_torsion_publ_flag
O1 C10 C11 C11 169.51(17) . . . 5_666 ?
O2 C10 C11 C11 -11.7(3) . . . 5_666 ?
N1 C1 C2 C3 -178.89(15) . . . . ?
N1 C1 C6 C5 179.69(15) . . . . ?
C1 C2 C3 C4 -0.9(2) . . . . ?
C1 C6 C5 C4 -0.6(2) . . . . ?
C9 N1 C1 C2 -0.8(2) . . . . ?
C9 N1 C1 C6 179.79(15) . . . . ?
C7 N1 C1 C2 118.88(17) . . . . ?
C7 N1 C1 C6 -60.52(19) . . . . ?
C8 N1 C1 C2 -121.88(17) . . . . ?
C8 N1 C1 C6 58.7(2) . . . . ?
C4 C4 C5 C6 179.68(18) 3_655 . . . ?
C4 C4 C3 C2 -178.88(18) 3_655 . . . ?
C2 C1 C6 C5 0.3(2) . . . . ?
C6 C1 C2 C3 0.5(2) . . . . ?
C5 C4 C3 C2 0.6(2) . . . . ?
C3 C4 C5 C6 0.2(2) . . . . ?
